data_4509074
loop_
_publ_author_name
'Keene, Tony D.'
'Hursthouse, Michael B.'
'Price, Daniel J.'

_publ_section_title
;
 Two-Dimensional Metal&#x2212;Organic Frameworks: A System with Competing
 Chelating Ligands
;
_journal_issue 6
_journal_name_full 'Crystal Growth &amp; Design'
_journal_page_first 2604
_journal_paper_doi 10.1021/cg800769z
_journal_volume 9
_journal_year 2009
_chemical_formula_moiety 'C4 H8 Co N2 O4'
_chemical_formula_sum 'C4 H8 Co N2 O4'
_chemical_formula_weight 207.06
_chemical_melting_point ?
_chemical_name_common
;
 Cobalt(II) ethylenediamine oxalate
;
_chemical_name_systematic
;
 Cobalt(II) ethylenediamine oxalate
;
_space_group_IT_number 12
_symmetry_cell_setting monoclinic
_symmetry_space_group_name_Hall '-C 2y'
_symmetry_space_group_name_H-M 'C 1 2/m 1'
_atom_sites_solution_hydrogens geom
_atom_sites_solution_primary direct
_atom_sites_solution_secondary difmap
_audit_creation_method SHELXL-97
_cell_angle_alpha 90.00
_cell_angle_beta 108.586(12)
_cell_angle_gamma 90.00
_cell_formula_units_Z 2
_cell_length_a 7.6483(19)
_cell_length_b 8.299(2)
_cell_length_c 5.4943(11)
_cell_measurement_reflns_used 3813
_cell_measurement_temperature 120(2)
_cell_measurement_theta_max 27.48
_cell_measurement_theta_min 2.91
_cell_volume 330.55(13)
_computing_cell_refinement 'DENZO (Otwinowski and Minor, 1997) and COLLECT (Hooft, 1998)'
_computing_data_collection 'DENZO (Otwinowski and Minor, 1997)'
_computing_data_reduction 'DENZO (Otwinowski and Minor, 1997) and COLLECT (Hooft, 1998)'
_computing_molecular_graphics 'Diamond (Brandenburg, 1998)'
_computing_structure_refinement
;SHELXS-97 (Sheldrick, 1997a) in WINGX (L.J. Farrugia, J. Appl. Cryst.,
 1999, 32, 837-838
;
_computing_structure_solution
;SHELXS-97 (Sheldrick, 1997a) in WINGX (L.J. Farrugia, J. Appl. Cryst.,
 1999, 32, 837-838
;
_diffrn_ambient_temperature 120(2)
_diffrn_detector_area_resol_mean 9.091
_diffrn_measured_fraction_theta_full 0.990
_diffrn_measured_fraction_theta_max 0.990
_diffrn_measurement_device_type 'Nonius Kappa CCD Area Detector'
_diffrn_measurement_method '\f and \w scans to fill Ewald Sphere'
_diffrn_radiation_monochromator graphite
_diffrn_radiation_source 'Nonius FR591 rotating anode'
_diffrn_radiation_type MoK\a
_diffrn_radiation_wavelength 0.71073
_diffrn_reflns_av_R_equivalents 0.0684
_diffrn_reflns_av_sigmaI/netI 0.0532
_diffrn_reflns_limit_h_max 9
_diffrn_reflns_limit_h_min -9
_diffrn_reflns_limit_k_max 10
_diffrn_reflns_limit_k_min -10
_diffrn_reflns_limit_l_max 7
_diffrn_reflns_limit_l_min -6
_diffrn_reflns_number 1966
_diffrn_reflns_theta_full 27.49
_diffrn_reflns_theta_max 27.49
_diffrn_reflns_theta_min 3.73
_exptl_absorpt_coefficient_mu 2.559
_exptl_absorpt_correction_T_max 0.49303
_exptl_absorpt_correction_T_min 0.43980
_exptl_absorpt_correction_type multi-scan
_exptl_absorpt_process_details 'SORTAV (Blessing, 1997)'
_exptl_crystal_colour brown
_exptl_crystal_density_diffrn 2.080
_exptl_crystal_density_method 'not measured'
_exptl_crystal_description block
_exptl_crystal_F_000 210
_exptl_crystal_size_max 0.07
_exptl_crystal_size_mid 0.06
_exptl_crystal_size_min 0.05
_refine_diff_density_max 1.051
_refine_diff_density_min -0.492
_refine_diff_density_rms 0.167
_refine_ls_extinction_method none
_refine_ls_goodness_of_fit_ref 1.160
_refine_ls_hydrogen_treatment mixed
_refine_ls_matrix_type full
_refine_ls_number_parameters 31
_refine_ls_number_reflns 402
_refine_ls_number_restraints 0
_refine_ls_restrained_S_all 1.160
_refine_ls_R_factor_all 0.0498
_refine_ls_R_factor_gt 0.0374
_refine_ls_shift/su_max 0.000
_refine_ls_shift/su_mean 0.000
_refine_ls_structure_factor_coef Fsqd
_refine_ls_weighting_details 'calc w=1/[\s^2^(Fo^2^)+(0.0428P)^2^+0.0000P] where P=(Fo^2^+2Fc^2^)/3'
_refine_ls_weighting_scheme calc
_refine_ls_wR_factor_gt 0.0807
_refine_ls_wR_factor_ref 0.0850
_reflns_number_gt 346
_reflns_number_total 402
_reflns_threshold_expression >2sigma(I)
_cod_data_source_file cg800769zsup2.cif
_cod_data_source_block s92
_cod_depositor_comments
;
The following automatic conversions were performed:

'_chemical_melting_point' value 'N/A' was changed to '?' - the value
is undefined or not given.

Automatic conversion script
Id: cif_fix_values 1891 2012-01-12 08:04:46Z andrius 
;
_cod_original_sg_symbol_H-M 'C 2/m'
_cod_database_code 4509074

loop_
_symmetry_equiv_pos_as_xyz
'x, y, z'
'-x, y, -z'
'x+1/2, y+1/2, z'
'-x+1/2, y+1/2, -z'
'-x, -y, -z'
'x, -y, z'
'-x+1/2, -y+1/2, -z'
'x+1/2, -y+1/2, z'

loop_
_atom_site_label
_atom_site_type_symbol
_atom_site_fract_x
_atom_site_fract_y
_atom_site_fract_z
_atom_site_U_iso_or_equiv
_atom_site_adp_type
_atom_site_occupancy
_atom_site_symmetry_multiplicity
_atom_site_calc_flag
_atom_site_refinement_flags
Co1 Co 0.5000 1.0000 0.5000 0.0168(3) Uani 1 4 d S
O1 O 0.4974(2) 0.8376(2) 0.2022(3) 0.0149(5) Uani 1 1 d .
N1 N 0.7978(4) 1.0000 0.6343(6) 0.0147(7) Uani 1 2 d S
H1A H 0.8362 1.0892 0.7370 0.018 Uiso 1.00 1 calc PR
C1 C 0.5000 0.9057(5) 0.0000 0.0138(9) Uani 1 2 d S
C2 C 0.8954(5) 1.0000 0.4400(7) 0.0168(9) Uani 1 2 d S
H2A H 0.8577 1.0964 0.3295 0.020 Uiso 1.00 1 calc PR

loop_
_atom_site_aniso_label
_atom_site_aniso_U_11
_atom_site_aniso_U_22
_atom_site_aniso_U_33
_atom_site_aniso_U_23
_atom_site_aniso_U_13
_atom_site_aniso_U_12
Co1 0.0151(4) 0.0209(5) 0.0147(5) 0.000 0.0049(3) 0.000
O1 0.0177(11) 0.0175(11) 0.0103(11) -0.0002(8) 0.0053(9) -0.0001(8)
N1 0.0145(17) 0.0164(17) 0.0131(18) 0.000 0.0042(14) 0.000
C1 0.0091(18) 0.019(2) 0.013(2) 0.000 0.0025(15) 0.000
C2 0.012(2) 0.022(2) 0.016(2) 0.000 0.0043(17) 0.000

loop_
_atom_type_symbol
_atom_type_description
_atom_type_scat_dispersion_real
_atom_type_scat_dispersion_imag
_atom_type_scat_source
C C 0.0033 0.0016 'International Tables Vol C Tables 4.2.6.8 and 6.1.1.4'
Co Co 0.3494 0.9721 'International Tables Vol C Tables 4.2.6.8 and 6.1.1.4'
N N 0.0061 0.0033 'International Tables Vol C Tables 4.2.6.8 and 6.1.1.4'
O O 0.0106 0.0060 'International Tables Vol C Tables 4.2.6.8 and 6.1.1.4'
H H 0.0000 0.0000 'International Tables Vol C Tables 4.2.6.8 and 6.1.1.4'

loop_
_geom_angle_atom_site_label_1
_geom_angle_atom_site_label_2
_geom_angle_atom_site_label_3
_geom_angle
_geom_angle_site_symmetry_1
_geom_angle_site_symmetry_3
O1 Co1 O1 180.0 5_676 .
O1 Co1 O1 100.83(10) 5_676 6_575
O1 Co1 O1 79.17(10) . 6_575
O1 Co1 O1 79.17(10) 5_676 2_656
O1 Co1 O1 100.83(10) . 2_656
O1 Co1 O1 180.00(10) 6_575 2_656
O1 Co1 N1 90.75(8) 5_676 5_676
O1 Co1 N1 89.25(8) . 5_676
O1 Co1 N1 89.25(8) 6_575 5_676
O1 Co1 N1 90.75(8) 2_656 5_676
O1 Co1 N1 89.25(8) 5_676 .
O1 Co1 N1 90.75(8) . .
O1 Co1 N1 90.75(8) 6_575 .
O1 Co1 N1 89.25(8) 2_656 .
N1 Co1 N1 180.0 5_676 .
C1 O1 Co1 113.6(2) . .
C2 N1 Co1 118.1(2) . .
C2 N1 H1A 107.8 . .
Co1 N1 H1A 107.8 . .
O1 C1 O1 126.3(4) 2_655 .
O1 C1 C1 116.84(18) 2_655 5_675
O1 C1 C1 116.84(18) . 5_675
N1 C2 C2 112.8(4) . 5_776
N1 C2 H2A 109.0 . .
C2 C2 H2A 109.0 5_776 .

loop_
_geom_bond_atom_site_label_1
_geom_bond_atom_site_label_2
_geom_bond_distance
_geom_bond_site_symmetry_2
Co1 O1 2.1150(18) 5_676
Co1 O1 2.1150(18) .
Co1 O1 2.1150(18) 6_575
Co1 O1 2.1150(18) 2_656
Co1 N1 2.159(3) 5_676
Co1 N1 2.159(3) .
O1 C1 1.252(3) .
N1 C2 1.485(5) .
N1 H1A 0.9200 .
C1 O1 1.252(3) 2_655
C1 C1 1.564(8) 5_675
C2 C2 1.524(7) 5_776
C2 H2A 0.9900 .
